data_4110329
loop_
_publ_author_name
'Matthew B. Boxer'
'Hisashi Yamamoto'

_publ_section_title
;
 Tris(trimethylsilyl)silyl-Governed Aldehyde Cross-Aldol Cascade Reaction
;
_journal_name_full 'Journal of the American Chemical Society'
_journal_page_first 48
_journal_page_last 49
_journal_paper_doi 10.1021/ja054725k
_journal_volume 128
_journal_year 2006
_chemical_formula_sum 'C34 H78 N2 O5 S Si8'
_chemical_formula_weight 851.76
_chemical_name_systematic
; 
 ? 
;
_space_group_IT_number 2
_symmetry_cell_setting triclinic
_symmetry_space_group_name_Hall '-P 1'
_symmetry_space_group_name_H-M 'P -1'
_atom_sites_solution_hydrogens geom
_atom_sites_solution_primary direct
_atom_sites_solution_secondary difmap
_audit_creation_method SHELXL-97
_cell_angle_alpha 73.779(4)
_cell_angle_beta 88.715(5)
_cell_angle_gamma 75.953(4)
_cell_formula_units_Z 2
_cell_length_a 9.703(2)
_cell_length_b 14.181(4)
_cell_length_c 20.077(5)
_cell_measurement_temperature 100(2)
_cell_volume 2570.2(11)
_computing_structure_refinement 'SHELXL-97 (Sheldrick, 1997)'
_computing_structure_solution 'SHELXS-97 (Sheldrick, 1990)'
_diffrn_ambient_temperature 100(2)
_diffrn_measured_fraction_theta_full 0.954
_diffrn_measured_fraction_theta_max 0.954
_diffrn_radiation_monochromator graphite
_diffrn_radiation_source 'fine-focus sealed tube'
_diffrn_radiation_type MoK\a
_diffrn_radiation_wavelength 0.71073
_diffrn_reflns_av_R_equivalents 0.0464
_diffrn_reflns_av_sigmaI/netI 0.0911
_diffrn_reflns_limit_h_max 12
_diffrn_reflns_limit_h_min -12
_diffrn_reflns_limit_k_max 18
_diffrn_reflns_limit_k_min -18
_diffrn_reflns_limit_l_max 26
_diffrn_reflns_limit_l_min -26
_diffrn_reflns_number 30727
_diffrn_reflns_theta_full 28.31
_diffrn_reflns_theta_max 28.31
_diffrn_reflns_theta_min 1.54
_exptl_absorpt_coefficient_mu 0.284
_exptl_absorpt_correction_T_max 0.9859
_exptl_absorpt_correction_T_min 0.9071
_exptl_crystal_density_diffrn 1.101
_exptl_crystal_F_000 928
_exptl_crystal_size_max 0.35
_exptl_crystal_size_mid 0.10
_exptl_crystal_size_min 0.05
_refine_diff_density_max 0.470
_refine_diff_density_min -0.462
_refine_diff_density_rms 0.062
_refine_ls_extinction_method none
_refine_ls_goodness_of_fit_ref 0.942
_refine_ls_hydrogen_treatment mixed
_refine_ls_matrix_type full
_refine_ls_number_parameters 473
_refine_ls_number_reflns 12185
_refine_ls_number_restraints 0
_refine_ls_restrained_S_all 0.942
_refine_ls_R_factor_all 0.0846
_refine_ls_R_factor_gt 0.0534
_refine_ls_shift/su_max 0.001
_refine_ls_shift/su_mean 0.000
_refine_ls_structure_factor_coef Fsqd
_refine_ls_weighting_details 'calc w=1/[\s^2^(Fo^2^)+(0.0345P)^2^+0.0000P] where P=(Fo^2^+2Fc^2^)/3'
_refine_ls_weighting_scheme calc
_refine_ls_wR_factor_gt 0.0959
_refine_ls_wR_factor_ref 0.1048
_reflns_number_gt 8376
_reflns_number_total 12185
_reflns_threshold_expression >2sigma(I)
_cod_data_source_file ja054725ksi20050714_091248.cif
_cod_data_source_block boxer08s
_cod_original_cell_volume 2570.3(11)
_cod_database_code 4110329

loop_
_symmetry_equiv_pos_as_xyz
'x, y, z'
'-x, -y, -z'

loop_
_atom_site_label
_atom_site_type_symbol
_atom_site_fract_x
_atom_site_fract_y
_atom_site_fract_z
_atom_site_U_iso_or_equiv
_atom_site_adp_type
_atom_site_occupancy
_atom_site_symmetry_multiplicity
_atom_site_calc_flag
_atom_site_refinement_flags
C1 C -0.1274(2) 0.70193(18) 0.53884(12) 0.0206(5) Uani 1 1 d .
C2 C -0.2321(3) 0.65290(19) 0.56487(13) 0.0248(6) Uani 1 1 d .
H2 H -0.2082 0.5812 0.5826 0.030 Uiso 1 1 calc R
C3 C -0.3710(3) 0.70673(18) 0.56551(13) 0.0246(6) Uani 1 1 d .
H3 H -0.4421 0.6725 0.5844 0.030 Uiso 1 1 calc R
C4 C -0.4058(3) 0.81133(19) 0.53822(12) 0.0217(6) Uani 1 1 d .
C5 C -0.3004(3) 0.86110(19) 0.51261(13) 0.0245(6) Uani 1 1 d .
H5 H -0.3241 0.9328 0.4949 0.029 Uiso 1 1 calc R
C6 C -0.1622(3) 0.80721(18) 0.51282(13) 0.0249(6) Uani 1 1 d .
H6 H -0.0904 0.8415 0.4953 0.030 Uiso 1 1 calc R
C7 C -0.6522(3) 0.8215(2) 0.55447(14) 0.0322(7) Uani 1 1 d .
H7A H -0.6510 0.7735 0.5274 0.048 Uiso 1 1 calc R
H7B H -0.7437 0.8719 0.5460 0.048 Uiso 1 1 calc R
H7C H -0.6387 0.7848 0.6040 0.048 Uiso 1 1 calc R
C8 C 0.0663(2) 0.69971(18) 0.34269(13) 0.0212(6) Uani 1 1 d .
H8 H 0.0537 0.6389 0.3353 0.025 Uiso 1 1 calc R
C9 C 0.0786(2) 0.78650(18) 0.28224(13) 0.0221(6) Uani 1 1 d .
H9A H 0.0016 0.8468 0.2824 0.027 Uiso 1 1 calc R
H9B H 0.0672 0.7692 0.2385 0.027 Uiso 1 1 calc R
C10 C 0.2227(2) 0.81149(17) 0.28504(12) 0.0186(5) Uani 1 1 d .
H10 H 0.2378 0.8225 0.3311 0.022 Uiso 1 1 calc R
C11 C 0.3405(2) 0.72340(17) 0.27635(12) 0.0190(5) Uani 1 1 d .
H11A H 0.3166 0.7086 0.2333 0.023 Uiso 1 1 calc R
H11B H 0.3371 0.6634 0.3154 0.023 Uiso 1 1 calc R
C12 C 0.4943(2) 0.73246(18) 0.27288(12) 0.0205(5) Uani 1 1 d .
H12 H 0.4981 0.7959 0.2361 0.025 Uiso 1 1 calc R
C13 C 0.5667(3) 0.7328(2) 0.34006(13) 0.0283(6) Uani 1 1 d .
C14 C 0.7228(3) 0.7310(3) 0.32690(17) 0.0535(10) Uani 1 1 d .
H14A H 0.7706 0.6670 0.3175 0.080 Uiso 1 1 calc R
H14B H 0.7689 0.7370 0.3679 0.080 Uiso 1 1 calc R
H14C H 0.7291 0.7878 0.2868 0.080 Uiso 1 1 calc R
C15 C 0.5588(4) 0.6402(2) 0.39929(15) 0.0557(10) Uani 1 1 d .
H15A H 0.5920 0.5790 0.3840 0.084 Uiso 1 1 calc R
H15B H 0.4603 0.6459 0.4130 0.084 Uiso 1 1 calc R
H15C H 0.6192 0.6360 0.4390 0.084 Uiso 1 1 calc R
C16 C 0.5008(3) 0.8306(2) 0.35930(15) 0.0418(8) Uani 1 1 d .
H16A H 0.5654 0.8400 0.3924 0.063 Uiso 1 1 calc R
H16B H 0.4098 0.8261 0.3805 0.063 Uiso 1 1 calc R
H16C H 0.4850 0.8882 0.3174 0.063 Uiso 1 1 calc R
C17 C 0.3048(3) 0.4970(2) 0.23714(17) 0.0471(9) Uani 1 1 d .
H17A H 0.2323 0.5569 0.2117 0.071 Uiso 1 1 calc R
H17B H 0.3262 0.5037 0.2828 0.071 Uiso 1 1 calc R
H17C H 0.2692 0.4363 0.2431 0.071 Uiso 1 1 calc R
C18 C 0.5931(4) 0.3645(2) 0.2358(2) 0.0815(14) Uani 1 1 d .
H18A H 0.5453 0.3093 0.2426 0.122 Uiso 1 1 calc R
H18B H 0.6211 0.3694 0.2810 0.122 Uiso 1 1 calc R
H18C H 0.6779 0.3508 0.2092 0.122 Uiso 1 1 calc R
C19 C 0.4277(5) 0.4774(3) 0.09998(18) 0.1007(17) Uani 1 1 d .
H19A H 0.3936 0.4164 0.1046 0.151 Uiso 1 1 calc R
H19B H 0.5134 0.4740 0.0731 0.151 Uiso 1 1 calc R
H19C H 0.3537 0.5374 0.0760 0.151 Uiso 1 1 calc R
C20 C 0.9068(3) 0.4802(2) 0.24034(15) 0.0440(8) Uani 1 1 d .
H20A H 1.0101 0.4640 0.2360 0.066 Uiso 1 1 calc R
H20B H 0.8734 0.4181 0.2497 0.066 Uiso 1 1 calc R
H20C H 0.8834 0.5107 0.2787 0.066 Uiso 1 1 calc R
C21 C 0.8551(3) 0.5097(2) 0.08636(16) 0.0544(9) Uani 1 1 d .
H21A H 0.9581 0.4880 0.0824 0.082 Uiso 1 1 calc R
H21B H 0.8119 0.5580 0.0425 0.082 Uiso 1 1 calc R
H21C H 0.8145 0.4506 0.0967 0.082 Uiso 1 1 calc R
C22 C 0.8962(3) 0.6847(2) 0.13714(17) 0.0475(9) Uani 1 1 d .
H22A H 0.8701 0.7211 0.1722 0.071 Uiso 1 1 calc R
H22B H 0.8590 0.7297 0.0913 0.071 Uiso 1 1 calc R
H22C H 1.0000 0.6623 0.1371 0.071 Uiso 1 1 calc R
C23 C 0.5243(3) 0.7229(2) 0.00112(14) 0.0472(8) Uani 1 1 d .
H23A H 0.4698 0.7731 -0.0394 0.071 Uiso 1 1 calc R
H23B H 0.5100 0.6559 0.0038 0.071 Uiso 1 1 calc R
H23C H 0.6256 0.7213 -0.0033 0.071 Uiso 1 1 calc R
C24 C 0.5105(4) 0.8784(2) 0.07999(17) 0.0604(10) Uani 1 1 d .
H24A H 0.6142 0.8663 0.0838 0.091 Uiso 1 1 calc R
H24B H 0.4687 0.9023 0.1190 0.091 Uiso 1 1 calc R
H24C H 0.4739 0.9299 0.0362 0.091 Uiso 1 1 calc R
C25 C 0.2636(3) 0.7853(2) 0.07966(15) 0.0501(9) Uani 1 1 d .
H25A H 0.2243 0.8357 0.0359 0.075 Uiso 1 1 calc R
H25B H 0.2283 0.8115 0.1187 0.075 Uiso 1 1 calc R
H25C H 0.2342 0.7227 0.0833 0.075 Uiso 1 1 calc R
C26 C 0.0979(3) 0.97198(19) 0.40903(12) 0.0301(6) Uani 1 1 d .
H26A H 0.1929 0.9847 0.4084 0.045 Uiso 1 1 calc R
H26B H 0.1069 0.8992 0.4174 0.045 Uiso 1 1 calc R
H26C H 0.0452 0.9950 0.4461 0.045 Uiso 1 1 calc R
C27 C -0.1755(3) 1.0085(2) 0.32392(15) 0.0357(7) Uani 1 1 d .
H27A H -0.2360 1.0357 0.3573 0.054 Uiso 1 1 calc R
H27B H -0.1598 0.9346 0.3372 0.054 Uiso 1 1 calc R
H27C H -0.2222 1.0375 0.2774 0.054 Uiso 1 1 calc R
C28 C -0.0385(3) 1.18147(18) 0.31485(14) 0.0311(6) Uani 1 1 d .
H28A H -0.0880 1.2196 0.2698 0.047 Uiso 1 1 calc R
H28B H 0.0508 1.2010 0.3179 0.047 Uiso 1 1 calc R
H28C H -0.0988 1.1966 0.3522 0.047 Uiso 1 1 calc R
C29 C -0.1112(3) 0.98580(19) 0.12444(13) 0.0317(7) Uani 1 1 d .
H29A H -0.1672 0.9751 0.1659 0.048 Uiso 1 1 calc R
H29B H -0.0463 0.9213 0.1236 0.048 Uiso 1 1 calc R
H29C H -0.1751 1.0119 0.0828 0.048 Uiso 1 1 calc R
C30 C -0.1339(3) 1.20371(19) 0.12172(15) 0.0393(7) Uani 1 1 d .
H30A H -0.1881 1.2289 0.0770 0.059 Uiso 1 1 calc R
H30B H -0.0813 1.2527 0.1261 0.059 Uiso 1 1 calc R
H30C H -0.1993 1.1945 0.1596 0.059 Uiso 1 1 calc R
C31 C 0.1067(3) 1.0950(2) 0.04933(13) 0.0364(7) Uani 1 1 d .
H31A H 0.0458 1.1171 0.0068 0.055 Uiso 1 1 calc R
H31B H 0.1739 1.0301 0.0516 0.055 Uiso 1 1 calc R
H31C H 0.1595 1.1458 0.0492 0.055 Uiso 1 1 calc R
C32 C 0.2210(3) 1.25329(19) 0.17254(15) 0.0381(7) Uani 1 1 d .
H32A H 0.2888 1.2954 0.1694 0.057 Uiso 1 1 calc R
H32B H 0.1378 1.2790 0.1968 0.057 Uiso 1 1 calc R
H32C H 0.1910 1.2556 0.1257 0.057 Uiso 1 1 calc R
C33 C 0.4670(3) 1.0730(2) 0.17464(14) 0.0360(7) Uani 1 1 d .
H33A H 0.4365 1.0745 0.1281 0.054 Uiso 1 1 calc R
H33B H 0.5152 1.0035 0.2003 0.054 Uiso 1 1 calc R
H33C H 0.5324 1.1170 0.1708 0.054 Uiso 1 1 calc R
C34 C 0.3743(3) 1.1211(2) 0.30828(14) 0.0346(7) Uani 1 1 d .
H34A H 0.4120 1.0514 0.3372 0.052 Uiso 1 1 calc R
H34B H 0.2957 1.1554 0.3313 0.052 Uiso 1 1 calc R
H34C H 0.4497 1.1575 0.3016 0.052 Uiso 1 1 calc R
N1 N 0.0688(2) 0.62004(14) 0.45687(10) 0.0230(5) Uani 1 1 d .
H1 H 0.0774 0.5614 0.4483 0.028 Uiso 1 1 calc R
N2 N 0.0728(2) 0.70756(14) 0.40386(11) 0.0220(5) Uani 1 1 d .
O1 O 0.05731(17) 0.52925(12) 0.57684(9) 0.0255(4) Uani 1 1 d .
O2 O 0.14378(18) 0.68717(13) 0.54777(9) 0.0297(4) Uani 1 1 d .
O3 O -0.53988(17) 0.87131(12) 0.53417(9) 0.0261(4) Uani 1 1 d .
O4 O 0.22816(16) 0.90092(11) 0.23127(8) 0.0196(4) Uani 1 1 d .
O5 O 0.57649(17) 0.64775(12) 0.25223(8) 0.0256(4) Uani 1 1 d .
S1 S 0.04720(7) 0.63153(5) 0.53551(3) 0.02266(15) Uani 1 1 d .
Si1 Si 0.57463(7) 0.62224(5) 0.17624(4) 0.02064(16) Uani 1 1 d .
Si2 Si 0.46971(8) 0.48590(6) 0.18734(4) 0.02984(19) Uani 1 1 d .
Si3 Si 0.81854(8) 0.57153(6) 0.15781(4) 0.02998(19) Uani 1 1 d .
Si4 Si 0.46221(8) 0.75832(6) 0.08167(4) 0.02777(18) Uani 1 1 d .
Si5 Si 0.14109(7) 1.02002(5) 0.22874(3) 0.01823(15) Uani 1 1 d .
Si6 Si 0.00055(7) 1.04244(5) 0.32360(4) 0.02287(17) Uani 1 1 d .
Si7 Si -0.00577(8) 1.07948(5) 0.12644(4) 0.02497(17) Uani 1 1 d .
Si8 Si 0.30807(8) 1.11914(5) 0.22182(4) 0.02523(17) Uani 1 1 d .

loop_
_atom_site_aniso_label
_atom_site_aniso_U_11
_atom_site_aniso_U_22
_atom_site_aniso_U_33
_atom_site_aniso_U_23
_atom_site_aniso_U_13
_atom_site_aniso_U_12
C1 0.0214(13) 0.0225(13) 0.0202(13) -0.0084(11) 0.0021(11) -0.0072(11)
C2 0.0286(15) 0.0181(13) 0.0289(15) -0.0066(11) 0.0044(12) -0.0084(11)
C3 0.0260(15) 0.0252(14) 0.0257(14) -0.0072(12) 0.0058(11) -0.0126(12)
C4 0.0243(14) 0.0260(14) 0.0181(13) -0.0103(11) 0.0017(11) -0.0078(11)
C5 0.0288(15) 0.0201(14) 0.0256(14) -0.0069(11) 0.0013(12) -0.0074(12)
C6 0.0278(15) 0.0239(14) 0.0272(15) -0.0078(12) 0.0043(12) -0.0139(12)
C7 0.0233(15) 0.0361(16) 0.0358(17) -0.0083(13) 0.0050(13) -0.0068(13)
C8 0.0129(12) 0.0204(13) 0.0318(15) -0.0090(11) 0.0034(11) -0.0050(10)
C9 0.0161(13) 0.0216(13) 0.0273(14) -0.0059(11) -0.0001(11) -0.0031(11)
C10 0.0174(13) 0.0183(13) 0.0203(13) -0.0057(10) -0.0010(10) -0.0043(10)
C11 0.0208(13) 0.0173(13) 0.0187(13) -0.0053(10) 0.0002(10) -0.0043(10)
C12 0.0167(13) 0.0211(13) 0.0226(14) -0.0079(11) 0.0005(10) -0.0005(10)
C13 0.0219(14) 0.0380(17) 0.0282(15) -0.0182(13) -0.0038(12) -0.0026(12)
C14 0.0239(17) 0.079(3) 0.073(2) -0.051(2) -0.0078(16) -0.0052(17)
C15 0.072(3) 0.063(2) 0.0276(18) -0.0060(17) -0.0196(17) -0.013(2)
C16 0.0295(16) 0.055(2) 0.0482(19) -0.0356(17) -0.0106(14) 0.0018(15)
C17 0.0326(18) 0.0345(18) 0.081(3) -0.0206(17) 0.0128(17) -0.0165(14)
C18 0.049(2) 0.0257(19) 0.152(4) 0.001(2) 0.025(2) -0.0085(17)
C19 0.202(5) 0.104(3) 0.052(2) -0.045(2) 0.040(3) -0.118(4)
C20 0.0283(17) 0.0400(18) 0.054(2) -0.0056(16) 0.0035(15) 0.0003(14)
C21 0.051(2) 0.054(2) 0.058(2) -0.0286(18) 0.0220(18) 0.0006(17)
C22 0.0298(17) 0.047(2) 0.062(2) -0.0037(17) 0.0078(16) -0.0167(15)
C23 0.068(2) 0.0431(19) 0.0271(17) -0.0080(15) 0.0118(16) -0.0101(17)
C24 0.098(3) 0.0258(17) 0.054(2) 0.0000(16) -0.018(2) -0.0198(18)
C25 0.0401(19) 0.066(2) 0.0293(17) 0.0011(16) -0.0070(15) -0.0012(17)
C26 0.0371(17) 0.0333(16) 0.0236(15) -0.0107(12) 0.0085(12) -0.0132(13)
C27 0.0260(15) 0.0468(18) 0.0427(18) -0.0238(15) 0.0119(13) -0.0129(14)
C28 0.0324(16) 0.0281(15) 0.0342(16) -0.0144(13) 0.0101(13) -0.0045(13)
C29 0.0337(16) 0.0330(16) 0.0287(15) -0.0108(13) -0.0069(13) -0.0054(13)
C30 0.0411(18) 0.0292(16) 0.0407(18) -0.0094(14) -0.0139(14) 0.0050(14)
C31 0.0432(18) 0.0419(18) 0.0228(15) -0.0068(13) -0.0012(13) -0.0107(14)
C32 0.0448(18) 0.0287(16) 0.0449(19) -0.0109(14) 0.0112(15) -0.0171(14)
C33 0.0363(17) 0.0361(17) 0.0423(18) -0.0151(14) 0.0121(14) -0.0177(14)
C34 0.0330(16) 0.0421(18) 0.0398(17) -0.0210(14) 0.0050(13) -0.0189(14)
N1 0.0287(12) 0.0129(10) 0.0272(12) -0.0052(9) 0.0064(10) -0.0058(9)
N2 0.0189(11) 0.0185(11) 0.0281(12) -0.0040(9) 0.0040(9) -0.0067(9)
O1 0.0235(10) 0.0222(10) 0.0287(10) -0.0041(8) -0.0003(8) -0.0055(8)
O2 0.0251(10) 0.0312(11) 0.0369(11) -0.0105(9) -0.0006(8) -0.0134(8)
O3 0.0207(10) 0.0262(10) 0.0317(11) -0.0079(8) 0.0032(8) -0.0069(8)
O4 0.0208(9) 0.0170(9) 0.0204(9) -0.0039(7) 0.0047(7) -0.0055(7)
O5 0.0231(10) 0.0282(10) 0.0241(10) -0.0125(8) -0.0003(8) 0.0021(8)
S1 0.0214(3) 0.0215(3) 0.0264(4) -0.0063(3) 0.0010(3) -0.0083(3)
Si1 0.0216(4) 0.0186(4) 0.0227(4) -0.0078(3) 0.0047(3) -0.0048(3)
Si2 0.0361(5) 0.0228(4) 0.0348(5) -0.0104(3) 0.0113(4) -0.0131(4)
Si3 0.0241(4) 0.0286(4) 0.0366(5) -0.0102(4) 0.0110(3) -0.0049(3)
Si4 0.0353(5) 0.0247(4) 0.0222(4) -0.0056(3) 0.0009(3) -0.0065(3)
Si5 0.0189(4) 0.0175(4) 0.0190(4) -0.0063(3) 0.0013(3) -0.0046(3)
Si6 0.0228(4) 0.0241(4) 0.0242(4) -0.0106(3) 0.0064(3) -0.0064(3)
Si7 0.0269(4) 0.0231(4) 0.0224(4) -0.0063(3) -0.0040(3) -0.0011(3)
Si8 0.0291(4) 0.0249(4) 0.0275(4) -0.0113(3) 0.0074(3) -0.0135(3)

loop_
_atom_type_symbol
_atom_type_description
_atom_type_scat_dispersion_real
_atom_type_scat_dispersion_imag
_atom_type_scat_source
C C 0.0033 0.0016 'International Tables Vol C Tables 4.2.6.8 and 6.1.1.4'
H H 0.0000 0.0000 'International Tables Vol C Tables 4.2.6.8 and 6.1.1.4'
O O 0.0106 0.0060 'International Tables Vol C Tables 4.2.6.8 and 6.1.1.4'
S S 0.1246 0.1234 'International Tables Vol C Tables 4.2.6.8 and 6.1.1.4'
N N 0.0061 0.0033 'International Tables Vol C Tables 4.2.6.8 and 6.1.1.4'
Si Si 0.0817 0.0704 'International Tables Vol C Tables 4.2.6.8 and 6.1.1.4'

loop_
_geom_angle_atom_site_label_1
_geom_angle_atom_site_label_2
_geom_angle_atom_site_label_3
_geom_angle
C2 C1 C6 119.7(2)
C2 C1 S1 120.04(19)
C6 C1 S1 120.24(18)
C1 C2 C3 120.9(2)
C2 C3 C4 119.3(2)
O3 C4 C3 124.1(2)
O3 C4 C5 115.9(2)
C3 C4 C5 120.0(2)
C6 C5 C4 120.4(2)
C5 C6 C1 119.8(2)
N2 C8 C9 119.7(2)
C8 C9 C10 111.14(19)
O4 C10 C11 109.12(18)
O4 C10 C9 110.81(18)
C11 C10 C9 109.55(19)
C10 C11 C12 119.67(19)
O5 C12 C11 107.25(19)
O5 C12 C13 107.03(19)
C11 C12 C13 117.2(2)
C15 C13 C14 108.8(2)
C15 C13 C16 111.0(2)
C14 C13 C16 107.0(2)
C15 C13 C12 111.1(2)
C14 C13 C12 108.3(2)
C16 C13 C12 110.5(2)
N2 N1 S1 117.09(15)
C8 N2 N1 115.2(2)
C4 O3 C7 117.04(19)
C10 O4 Si5 125.81(14)
C12 O5 Si1 129.46(15)
O2 S1 O1 121.05(11)
O2 S1 N1 107.68(11)
O1 S1 N1 103.00(10)
O2 S1 C1 108.74(11)
O1 S1 C1 107.67(11)
N1 S1 C1 108.01(11)
O5 Si1 Si2 109.58(7)
O5 Si1 Si3 102.38(7)
Si2 Si1 Si3 109.64(4)
O5 Si1 Si4 115.92(7)
Si2 Si1 Si4 109.25(4)
Si3 Si1 Si4 109.81(4)
C19 Si2 C18 108.6(2)
C19 Si2 C17 109.36(18)
C18 Si2 C17 105.84(15)
C19 Si2 Si1 109.53(11)
C18 Si2 Si1 110.65(12)
C17 Si2 Si1 112.78(10)
C21 Si3 C20 109.00(14)
C21 Si3 C22 108.94(15)
C20 Si3 C22 108.49(14)
C21 Si3 Si1 113.27(11)
C20 Si3 Si1 107.68(10)
C22 Si3 Si1 109.35(10)
C24 Si4 C23 108.54(15)
C24 Si4 C25 107.10(16)
C23 Si4 C25 108.24(14)
C24 Si4 Si1 112.33(11)
C23 Si4 Si1 106.76(10)
C25 Si4 Si1 113.72(10)
O4 Si5 Si7 105.14(6)
O4 Si5 Si6 117.33(6)
Si7 Si5 Si6 109.08(4)
O4 Si5 Si8 109.10(7)
Si7 Si5 Si8 109.95(4)
Si6 Si5 Si8 106.16(4)
C26 Si6 C28 108.49(12)
C26 Si6 C27 108.51(12)
C28 Si6 C27 107.17(12)
C26 Si6 Si5 112.23(9)
C28 Si6 Si5 105.04(9)
C27 Si6 Si5 115.07(9)
C31 Si7 C29 109.13(12)
C31 Si7 C30 109.19(13)
C29 Si7 C30 107.99(13)
C31 Si7 Si5 109.48(9)
C29 Si7 Si5 109.50(9)
C30 Si7 Si5 111.49(9)
C33 Si8 C34 107.30(13)
C33 Si8 C32 108.32(13)
C34 Si8 C32 107.37(13)
C33 Si8 Si5 111.11(9)
C34 Si8 Si5 114.07(9)
C32 Si8 Si5 108.48(9)

loop_
_geom_bond_atom_site_label_1
_geom_bond_atom_site_label_2
_geom_bond_distance
C1 C2 1.380(3)
C1 C6 1.394(3)
C1 S1 1.756(2)
C2 C3 1.381(3)
C3 C4 1.388(3)
C4 O3 1.361(3)
C4 C5 1.390(3)
C5 C6 1.372(3)
C7 O3 1.430(3)
C8 N2 1.268(3)
C8 C9 1.494(3)
C9 C10 1.529(3)
C10 O4 1.429(3)
C10 C11 1.522(3)
C11 C12 1.527(3)
C12 O5 1.432(3)
C12 C13 1.537(3)
C13 C15 1.523(4)
C13 C14 1.527(4)
C13 C16 1.528(3)
C17 Si2 1.865(3)
C18 Si2 1.860(3)
C19 Si2 1.852(3)
C20 Si3 1.866(3)
C21 Si3 1.866(3)
C22 Si3 1.875(3)
C23 Si4 1.869(3)
C24 Si4 1.865(3)
C25 Si4 1.871(3)
C26 Si6 1.868(3)
C27 Si6 1.883(3)
C28 Si6 1.873(3)
C29 Si7 1.872(3)
C30 Si7 1.873(3)
C31 Si7 1.867(3)
C32 Si8 1.875(3)
C33 Si8 1.869(3)
C34 Si8 1.874(3)
N1 N2 1.399(2)
N1 S1 1.636(2)
O1 S1 1.4367(17)
O2 S1 1.4281(17)
O4 Si5 1.6823(17)
O5 Si1 1.6649(18)
Si1 Si2 2.3513(11)
Si1 Si3 2.3534(11)
Si1 Si4 2.3543(11)
Si5 Si7 2.3539(11)
Si5 Si6 2.3662(11)
Si5 Si8 2.3678(10)

loop_
_geom_torsion_atom_site_label_1
_geom_torsion_atom_site_label_2
_geom_torsion_atom_site_label_3
_geom_torsion_atom_site_label_4
_geom_torsion
C6 C1 C2 C3 0.0(4)
S1 C1 C2 C3 -177.55(19)
C1 C2 C3 C4 1.3(4)
C2 C3 C4 O3 177.8(2)
C2 C3 C4 C5 -2.0(4)
O3 C4 C5 C6 -178.5(2)
C3 C4 C5 C6 1.3(4)
C4 C5 C6 C1 0.0(4)
C2 C1 C6 C5 -0.7(4)
S1 C1 C6 C5 176.85(19)
N2 C8 C9 C10 61.6(3)
C8 C9 C10 O4 -173.96(19)
C8 C9 C10 C11 65.6(3)
O4 C10 C11 C12 54.8(3)
C9 C10 C11 C12 176.3(2)
C10 C11 C12 O5 -169.73(19)
C10 C11 C12 C13 70.0(3)
O5 C12 C13 C15 -65.8(3)
C11 C12 C13 C15 54.6(3)
O5 C12 C13 C14 53.6(3)
C11 C12 C13 C14 174.0(2)
O5 C12 C13 C16 170.5(2)
C11 C12 C13 C16 -69.1(3)
C9 C8 N2 N1 -176.32(19)
S1 N1 N2 C8 -169.04(17)
C3 C4 O3 C7 -5.1(3)
C5 C4 O3 C7 174.7(2)
C11 C10 O4 Si5 -167.24(14)
C9 C10 O4 Si5 72.0(2)
C11 C12 O5 Si1 68.8(2)
C13 C12 O5 Si1 -164.62(17)
N2 N1 S1 O2 -47.33(19)
N2 N1 S1 O1 -176.32(16)
N2 N1 S1 C1 69.95(19)
C2 C1 S1 O2 -145.7(2)
C6 C1 S1 O2 36.7(2)
C2 C1 S1 O1 -12.9(2)
C6 C1 S1 O1 169.55(19)
C2 C1 S1 N1 97.7(2)
C6 C1 S1 N1 -79.9(2)
C12 O5 Si1 Si2 -108.71(19)
C12 O5 Si1 Si3 134.98(18)
C12 O5 Si1 Si4 15.5(2)
O5 Si1 Si2 C19 166.34(19)
Si3 Si1 Si2 C19 -82.04(18)
Si4 Si1 Si2 C19 38.35(18)
O5 Si1 Si2 C18 -74.03(16)
Si3 Si1 Si2 C18 37.60(15)
Si4 Si1 Si2 C18 157.98(15)
O5 Si1 Si2 C17 44.30(14)
Si3 Si1 Si2 C17 155.93(12)
Si4 Si1 Si2 C17 -83.69(12)
O5 Si1 Si3 C21 167.03(13)
Si2 Si1 Si3 C21 50.76(12)
Si4 Si1 Si3 C21 -69.28(12)
O5 Si1 Si3 C20 46.42(13)
Si2 Si1 Si3 C20 -69.85(11)
Si4 Si1 Si3 C20 170.12(11)
O5 Si1 Si3 C22 -71.28(13)
Si2 Si1 Si3 C22 172.45(11)
Si4 Si1 Si3 C22 52.42(12)
O5 Si1 Si4 C24 43.42(15)
Si2 Si1 Si4 C24 167.77(13)
Si3 Si1 Si4 C24 -71.95(14)
O5 Si1 Si4 C23 162.28(13)
Si2 Si1 Si4 C23 -73.37(11)
Si3 Si1 Si4 C23 46.91(12)
O5 Si1 Si4 C25 -78.42(14)
Si2 Si1 Si4 C25 45.93(13)
Si3 Si1 Si4 C25 166.20(12)
C10 O4 Si5 Si7 -120.10(16)
C10 O4 Si5 Si6 1.32(19)
C10 O4 Si5 Si8 122.01(16)
O4 Si5 Si6 C26 47.78(12)
Si7 Si5 Si6 C26 167.13(9)
Si8 Si5 Si6 C26 -74.44(10)
O4 Si5 Si6 C28 165.46(11)
Si7 Si5 Si6 C28 -75.20(10)
Si8 Si5 Si6 C28 43.24(10)
O4 Si5 Si6 C27 -76.95(13)
Si7 Si5 Si6 C27 42.40(11)
Si8 Si5 Si6 C27 160.83(11)
O4 Si5 Si7 C31 -68.46(12)
Si6 Si5 Si7 C31 164.88(10)
Si8 Si5 Si7 C31 48.85(10)
O4 Si5 Si7 C29 51.15(11)
Si6 Si5 Si7 C29 -75.50(10)
Si8 Si5 Si7 C29 168.46(9)
O4 Si5 Si7 C30 170.60(12)
Si6 Si5 Si7 C30 43.95(11)
Si8 Si5 Si7 C30 -72.08(11)
O4 Si5 Si8 C33 30.64(12)
Si7 Si5 Si8 C33 -84.18(11)
Si6 Si5 Si8 C33 157.96(10)
O4 Si5 Si8 C34 -90.79(12)
Si7 Si5 Si8 C34 154.38(10)
Si6 Si5 Si8 C34 36.52(11)
O4 Si5 Si8 C32 149.60(11)
Si7 Si5 Si8 C32 34.78(10)
Si6 Si5 Si8 C32 -83.08(10)
